data_2222925
loop_
_publ_author_name
'Lee, See Mun'
'Lo, Kong Mun'
'Ali, Hapipah Mohd'
'Ng, Seik Weng'

_publ_section_title
{<i>N</i>'-[1-(5-Bromo-2-oxidophenyl-\k<i>O</i>)ethylidene]-3-hydroxy-2-naphthohydrazidato-\k^2^<i>N</i>',<i>O</i>}dibutyltin(IV)
_journal_coeditor_code XU2545
_journal_issue 8
_journal_name_full 'Acta Crystallographica Section E'
_journal_page_first m863
_journal_paper_doi 10.1107/S160053680902457X
_journal_volume 65
_journal_year 2009
_chemical_formula_iupac '[Sn (C4 H9)2 (C19 H13 Br N2 O3)]'
_chemical_formula_moiety 'C27 H31 Br N2 O3 Sn'
_chemical_formula_sum 'C27 H31 Br N2 O3 Sn'
_chemical_formula_weight 630.14
_chemical_name_systematic
;
{<i>N</i>'-[1-(5-Bromo-2-oxidophenyl-\k<i>O</i>)ethylidene]-3-
hydroxy-2-naphthohydrazidato-\k^2^<i>N</i>',<i>O</i>}dibutyltin(IV)
;
_space_group_IT_number 14
_symmetry_cell_setting monoclinic
_symmetry_space_group_name_Hall '-P 2ybc'
_symmetry_space_group_name_H-M 'P 1 21/c 1'
_atom_sites_solution_hydrogens geom
_atom_sites_solution_primary direct
_atom_sites_solution_secondary difmap
_audit_creation_method SHELXL-97
_cell_angle_alpha 90.00
_cell_angle_beta 95.4830(10)
_cell_angle_gamma 90.00
_cell_formula_units_Z 4
_cell_length_a 14.2649(2)
_cell_length_b 7.22490(10)
_cell_length_c 24.9527(3)
_cell_measurement_reflns_used 9057
_cell_measurement_temperature 140(2)
_cell_measurement_theta_max 30.2
_cell_measurement_theta_min 2.7
_cell_volume 2559.92(6)
_computing_cell_refinement 'SAINT (Bruker, 2007)'
_computing_data_collection 'APEX2 (Bruker, 2007)'
_computing_data_reduction 'SAINT (Bruker, 2007)'
_computing_molecular_graphics 'X-SEED (Barbour, 2001)'
_computing_publication_material 'publCIF (Westrip, 2009)'
_computing_structure_refinement 'SHELXL97 (Sheldrick, 2008)'
_computing_structure_solution 'SHELXS97 (Sheldrick, 2008)'
_diffrn_ambient_temperature 140(2)
_diffrn_measured_fraction_theta_full 0.998
_diffrn_measured_fraction_theta_max 0.998
_diffrn_measurement_device_type 'Bruker SMART APEX'
_diffrn_measurement_method \w
_diffrn_radiation_monochromator graphite
_diffrn_radiation_source 'fine-focus sealed tube'
_diffrn_radiation_type MoK\a
_diffrn_radiation_wavelength 0.71073
_diffrn_reflns_av_R_equivalents 0.0307
_diffrn_reflns_av_sigmaI/netI 0.0275
_diffrn_reflns_limit_h_max 18
_diffrn_reflns_limit_h_min -18
_diffrn_reflns_limit_k_max 9
_diffrn_reflns_limit_k_min -9
_diffrn_reflns_limit_l_max 32
_diffrn_reflns_limit_l_min -32
_diffrn_reflns_number 23522
_diffrn_reflns_theta_full 27.50
_diffrn_reflns_theta_max 27.50
_diffrn_reflns_theta_min 1.64
_diffrn_standards_decay_% 0
_diffrn_standards_interval_count 0
_diffrn_standards_interval_time 0
_diffrn_standards_number 0
_exptl_absorpt_coefficient_mu 2.590
_exptl_absorpt_correction_T_max 0.6254
_exptl_absorpt_correction_T_min 0.4239
_exptl_absorpt_correction_type multi-scan
_exptl_absorpt_process_details '(SADABS; Sheldrick, 1996)'
_exptl_crystal_colour Yellow
_exptl_crystal_density_diffrn 1.635
_exptl_crystal_density_method 'not measured'
_exptl_crystal_description Block
_exptl_crystal_F_000 1264
_exptl_crystal_size_max 0.40
_exptl_crystal_size_mid 0.30
_exptl_crystal_size_min 0.20
_refine_diff_density_max 1.355
_refine_diff_density_min -1.067
_refine_ls_extinction_method none
_refine_ls_goodness_of_fit_ref 1.261
_refine_ls_hydrogen_treatment constr
_refine_ls_matrix_type full
_refine_ls_number_parameters 318
_refine_ls_number_reflns 5885
_refine_ls_number_restraints 160
_refine_ls_restrained_S_all 1.342
_refine_ls_R_factor_all 0.0499
_refine_ls_R_factor_gt 0.0428
_refine_ls_shift/su_max 0.001
_refine_ls_shift/su_mean 0.001
_refine_ls_structure_factor_coef Fsqd
_refine_ls_weighting_details 'calc w=1/[\s^2^(Fo^2^)+(0.05P)^2^+5P] where P=(Fo^2^+2Fc^2^)/3'
_refine_ls_weighting_scheme calc
_refine_ls_wR_factor_gt 0.1108
_refine_ls_wR_factor_ref 0.1142
_reflns_number_gt 5168
_reflns_number_total 5885
_reflns_threshold_expression I>2\s(I)
_cod_data_source_file xu2545.cif
_cod_data_source_block I
_cod_depositor_comments
;
The following automatic conversions were performed:
'_symmetry_cell_setting' value 'Monoclinic' changed to 'monoclinic'
according to '/home/saulius/struct/CIF-dictionaries/cif_core.dic'
dictionary named 'cif_core.dic' version 2.4.1 from
2010-06-29.

'_exptl_absorpt_correction_type' value 'Multi-scan' changed
to 'multi-scan' according to
'/home/saulius/struct/CIF-dictionaries/cif_core.dic' dictionary named
'cif_core.dic' version 2.4.1 from 2010-06-29.

Automatic conversion script
Id: cif_fix_enum 1527 2010-12-29 10:47:43Z saulius 

The following automatic conversions were performed:

'_symmetry_cell_setting' value 'Monoclinic' changed to 'monoclinic'
according to /home/saulius/struct/CIF-dictionaries/cif_core.dic
dictionary named 'cif_core.dic' version 2.4.1 from
2010-06-29.

'_exptl_absorpt_correction_type' value 'Multi-scan'
changed to 'multi-scan' according to
/home/saulius/struct/CIF-dictionaries/cif_core.dic dictionary named
'cif_core.dic' version 2.4.1 from 2010-06-29.

Automatic conversion script
Id: cif_fix_values 1715 2011-07-08 13:25:40Z adriana 
;
_cod_original_sg_symbol_H-M 'P 21/c'
_cod_database_code 2222925
_cod_database_fobs_code 2222925

loop_
_symmetry_equiv_pos_as_xyz
'x, y, z'
'-x, y+1/2, -z+1/2'
'-x, -y, -z'
'x, -y-1/2, z-1/2'

loop_
_atom_site_type_symbol
_atom_site_label
_atom_site_fract_x
_atom_site_fract_y
_atom_site_fract_z
_atom_site_U_iso_or_equiv
_atom_site_adp_type
_atom_site_calc_flag
_atom_site_refinement_flags
_atom_site_occupancy
_atom_site_disorder_assembly
_atom_site_disorder_group
Sn Sn1 0.72540(2) 0.55576(4) 0.662024(11) 0.02024(10) Uani d . 1 . .
Br Br1 1.03334(3) 0.81137(9) 0.906936(19) 0.03699(15) Uani d . 1 . .
O O1 0.8347(2) 0.4432(4) 0.71201(12) 0.0240(6) Uani d . 1 B .
O O2 0.5866(2) 0.6711(4) 0.64649(12) 0.0292(7) Uani d . 1 A .
O O3 0.4054(8) 0.5807(12) 0.7760(3) 0.0225(14) Uani d PDU 0.50 A 5
H H3 0.4640 0.5753 0.7838 0.034 Uiso calc PR 0.50 A 5
O O3' 0.4054(8) 0.6330(12) 0.7628(3) 0.0225(14) Uani d PD 0.50 A 6
H H3' 0.4634 0.6263 0.7723 0.034 Uiso calc PR 0.50 A 6
N N1 0.6717(2) 0.6122(5) 0.73982(13) 0.0176(7) Uani d . 1 B .
N N2 0.5737(2) 0.6253(5) 0.73690(15) 0.0221(7) Uani d . 1 . .
C C1 0.8061(10) 0.775(2) 0.6303(3) 0.025(2) Uani d PD 0.50 B 1
H H1A 0.7981 0.8877 0.6518 0.029 Uiso calc PR 0.50 B 1
H H1B 0.8735 0.7400 0.6354 0.029 Uiso calc PR 0.50 B 1
C C2 0.7814(7) 0.8201(10) 0.5719(3) 0.0256(13) Uani d PDU 0.50 B 1
H H2A 0.7125 0.8383 0.5649 0.031 Uiso calc PR 0.50 B 1
H H2B 0.8130 0.9363 0.5628 0.031 Uiso calc PR 0.50 B 1
C C3 0.8119(7) 0.6666(11) 0.5379(3) 0.0257(16) Uani d PDU 0.50 B 1
H H3A 0.7759 0.5531 0.5447 0.031 Uiso calc PR 0.50 B 1
H H3B 0.8796 0.6406 0.5475 0.031 Uiso calc PR 0.50 B 1
C C4 0.7958(8) 0.7182(15) 0.4797(3) 0.0352(17) Uani d PDU 0.50 B 1
H H4A 0.7913 0.6056 0.4577 0.053 Uiso calc PR 0.50 B 1
H H4B 0.8484 0.7941 0.4698 0.053 Uiso calc PR 0.50 B 1
H H4C 0.7370 0.7886 0.4734 0.053 Uiso calc PR 0.50 B 1
C C1' 0.7823(9) 0.813(2) 0.6364(3) 0.025(2) Uani d PD 0.50 B 2
H H1'A 0.7295 0.8995 0.6270 0.029 Uiso calc PR 0.50 B 2
H H1'B 0.8221 0.8671 0.6671 0.029 Uiso calc PR 0.50 B 2
C C2' 0.8397(6) 0.7984(12) 0.5893(3) 0.0256(13) Uani d PDU 0.50 B 2
H H2'A 0.8645 0.9220 0.5810 0.031 Uiso calc PR 0.50 B 2
H H2'B 0.8939 0.7150 0.5985 0.031 Uiso calc PR 0.50 B 2
C C3' 0.7811(5) 0.7253(14) 0.5414(3) 0.0257(16) Uani d PDU 0.50 B 2
H H3'A 0.7284 0.8110 0.5310 0.031 Uiso calc PR 0.50 B 2
H H3'B 0.7546 0.6033 0.5498 0.031 Uiso calc PR 0.50 B 2
C C4' 0.8425(7) 0.7066(15) 0.4961(3) 0.0352(17) Uani d PDU 0.50 B 2
H H4'A 0.8038 0.6705 0.4632 0.053 Uiso calc PR 0.50 B 2
H H4'B 0.8905 0.6118 0.5052 0.053 Uiso calc PR 0.50 B 2
H H4'C 0.8732 0.8253 0.4903 0.053 Uiso calc PR 0.50 B 2
C C5 0.6858(3) 0.2933(7) 0.62678(19) 0.0312(11) Uani d D 1 B .
H H5A 0.7358 0.2511 0.6047 0.037 Uiso calc PR 0.50 C 3
H H5B 0.6811 0.2016 0.6559 0.037 Uiso calc PR 0.50 C 3
H H5C 0.7234 0.2764 0.5958 0.037 Uiso d PR 0.50 C 4
H H5D 0.7085 0.1997 0.6539 0.037 Uiso d PR 0.50 C 4
C C6 0.5922(5) 0.2992(10) 0.5915(3) 0.0248(16) Uani d PDU 0.50 B 3
H H6A 0.5426 0.3498 0.6125 0.030 Uiso calc PR 0.50 B 3
H H6B 0.5980 0.3822 0.5604 0.030 Uiso calc PR 0.50 B 3
C C7 0.5645(5) 0.1108(10) 0.5717(3) 0.0260(13) Uani d PDU 0.50 B 3
H H7A 0.5608 0.0266 0.6027 0.031 Uiso calc PR 0.50 B 3
H H7B 0.6128 0.0620 0.5494 0.031 Uiso calc PR 0.50 B 3
C C8 0.4706(6) 0.1169(14) 0.5387(4) 0.0367(16) Uani d PDU 0.50 B 3
H H8A 0.4533 -0.0080 0.5260 0.055 Uiso calc PR 0.50 B 3
H H8B 0.4747 0.1987 0.5077 0.055 Uiso calc PR 0.50 B 3
H H8C 0.4228 0.1639 0.5609 0.055 Uiso calc PR 0.50 B 3
C C6' 0.5857(4) 0.2476(13) 0.6092(3) 0.0248(16) Uani d PDU 0.50 B 4
H H6'A 0.5764 0.1119 0.6074 0.030 Uiso calc PR 0.50 B 4
H H6'B 0.5434 0.3002 0.6344 0.030 Uiso calc PR 0.50 B 4
C C7' 0.5664(5) 0.3320(12) 0.5547(3) 0.0260(13) Uani d PDU 0.50 B 4
H H7'A 0.6073 0.2758 0.5293 0.031 Uiso calc PR 0.50 B 4
H H7'B 0.5788 0.4668 0.5565 0.031 Uiso calc PR 0.50 B 4
C C8' 0.4646(5) 0.2961(15) 0.5365(4) 0.0367(16) Uani d PDU 0.50 B 4
H H8'A 0.4474 0.3623 0.5027 0.055 Uiso calc PR 0.50 B 4
H H8'B 0.4253 0.3395 0.5640 0.055 Uiso calc PR 0.50 B 4
H H8'C 0.4549 0.1630 0.5307 0.055 Uiso calc PR 0.50 B 4
C C9 0.8749(3) 0.5319(5) 0.75490(17) 0.0188(8) Uani d . 1 . .
C C10 0.9737(3) 0.5253(6) 0.76486(19) 0.0226(9) Uani d . 1 B .
H H10 1.0092 0.4619 0.7402 0.027 Uiso calc R 1 . .
C C11 1.0200(3) 0.6084(6) 0.80931(18) 0.0214(8) Uani d . 1 . .
H H11 1.0868 0.6038 0.8152 0.026 Uiso calc R 1 B .
C C12 0.9682(3) 0.6989(6) 0.84552(16) 0.0212(8) Uani d . 1 B .
C C13 0.8721(3) 0.7089(6) 0.83758(16) 0.0195(8) Uani d . 1 . .
H H13 0.8384 0.7733 0.8629 0.023 Uiso calc R 1 B .
C C14 0.8220(3) 0.6247(5) 0.79235(15) 0.0163(7) Uani d . 1 B .
C C15 0.7191(3) 0.6337(5) 0.78681(15) 0.0166(7) Uani d . 1 . .
C C16 0.6671(3) 0.6700(6) 0.83560(16) 0.0205(8) Uani d . 1 B .
H H16A 0.6065 0.6052 0.8317 0.031 Uiso calc R 1 . .
H H16B 0.6563 0.8033 0.8389 0.031 Uiso calc R 1 . .
H H16C 0.7048 0.6252 0.8679 0.031 Uiso calc R 1 . .
C C17 0.5374(3) 0.6540(6) 0.68713(18) 0.0249(9) Uani d D 1 A .
C C18 0.3848(2) 0.7007(9) 0.63169(18) 0.0194(15) Uani d PGU 0.50 A 5
H H18 0.4233 0.7234 0.6034 0.023 Uiso calc PR 0.50 A 5
C C19 0.4258(2) 0.6540(9) 0.6827(2) 0.0189(14) Uani d PGDU 0.50 A 5
C C20 0.3694(3) 0.6209(9) 0.72411(17) 0.0185(15) Uani d PGDU 0.50 A 5
C C21 0.2721(3) 0.6345(7) 0.71459(14) 0.0192(14) Uani d PGU 0.50 A 5
H H21 0.2335 0.6119 0.7429 0.023 Uiso calc PR 0.50 A 5
C C22 0.2310(2) 0.6813(5) 0.66361(14) 0.0182(14) Uani d PGU 0.50 A 5
C C23 0.2874(2) 0.7144(6) 0.62216(13) 0.0174(15) Uani d PGU 0.50 A 5
C C24 0.2464(3) 0.7612(8) 0.57118(14) 0.0258(15) Uani d PGU 0.50 A 5
H H24 0.2849 0.7838 0.5429 0.031 Uiso calc PR 0.50 A 5
C C25 0.1490(3) 0.7748(8) 0.56165(17) 0.0278(15) Uani d PGU 0.50 A 5
H H25 0.1210 0.8068 0.5268 0.033 Uiso calc PR 0.50 A 5
C C26 0.0927(2) 0.7417(8) 0.6031(2) 0.0266(15) Uani d PGU 0.50 A 5
H H26 0.0261 0.7511 0.5966 0.032 Uiso calc PR 0.50 A 5
C C27 0.1337(2) 0.6950(7) 0.65408(19) 0.0240(13) Uani d PGU 0.50 A 5
H H27 0.0952 0.6724 0.6824 0.029 Uiso calc PR 0.50 A 5
C C18' 0.4052(2) 0.7136(9) 0.61716(18) 0.0194(15) Uani d PG 0.50 A 6
H H18' 0.4487 0.7251 0.5908 0.023 Uiso calc PR 0.50 A 6
C C19' 0.4376(2) 0.6775(10) 0.6704(2) 0.0189(14) Uani d PGD 0.50 A 6
C C20' 0.3740(3) 0.6606(8) 0.70904(16) 0.0185(15) Uani d PGD 0.50 A 6
C C21' 0.2780(3) 0.6799(7) 0.69436(14) 0.0192(14) Uani d PG 0.50 A 6
H H21' 0.2346 0.6684 0.7207 0.023 Uiso calc PR 0.50 A 6
C C22' 0.2456(2) 0.7160(5) 0.64107(14) 0.0182(14) Uani d PG 0.50 A 6
C C23' 0.3092(2) 0.7328(6) 0.60247(14) 0.0174(15) Uani d PG 0.50 A 6
C C24' 0.2768(3) 0.7690(8) 0.54918(14) 0.0258(15) Uani d PG 0.50 A 6
H H24' 0.3203 0.7805 0.5228 0.031 Uiso calc PR 0.50 A 6
C C25' 0.1809(3) 0.7882(8) 0.53450(16) 0.0278(15) Uani d PG 0.50 A 6
H H25' 0.1587 0.8129 0.4981 0.033 Uiso calc PR 0.50 A 6
C C26' 0.1173(3) 0.7714(8) 0.5731(2) 0.0266(15) Uani d PG 0.50 A 6
H H26B 0.0517 0.7846 0.5631 0.032 Uiso calc PR 0.50 A 6
C C27' 0.1497(2) 0.7353(7) 0.62638(19) 0.0240(13) Uani d PG 0.50 A 6
H H27' 0.1062 0.7237 0.6528 0.029 Uiso calc PR 0.50 A 6

loop_
_atom_site_aniso_label
_atom_site_aniso_U_11
_atom_site_aniso_U_22
_atom_site_aniso_U_33
_atom_site_aniso_U_12
_atom_site_aniso_U_13
_atom_site_aniso_U_23
Sn1 0.02501(16) 0.02065(15) 0.01516(15) -0.00916(11) 0.00247(10) -0.00324(10)
Br1 0.0226(2) 0.0629(4) 0.0237(2) -0.0061(2) -0.00660(17) -0.0052(2)
O1 0.0206(15) 0.0243(15) 0.0275(16) -0.0007(12) 0.0045(12) -0.0100(12)
O2 0.0418(19) 0.0202(15) 0.0231(16) 0.0017(14) -0.0097(14) 0.0005(12)
O3 0.0197(16) 0.028(4) 0.020(3) 0.001(3) 0.003(2) 0.004(2)
O3' 0.0197(16) 0.028(4) 0.020(3) 0.001(3) 0.003(2) 0.004(2)
N1 0.0179(16) 0.0150(15) 0.0195(16) 0.0031(13) -0.0009(13) -0.0006(13)
N2 0.0181(17) 0.0212(17) 0.0256(18) 0.0063(14) -0.0049(14) -0.0086(14)
C1 0.021(7) 0.021(7) 0.033(3) -0.007(4) 0.005(3) -0.002(3)
C2 0.029(3) 0.022(2) 0.027(3) -0.002(2) 0.006(2) 0.003(2)
C3 0.022(3) 0.027(3) 0.028(2) 0.002(2) 0.002(2) 0.002(2)
C4 0.038(3) 0.035(3) 0.033(3) 0.003(3) 0.007(3) 0.003(2)
C1' 0.021(7) 0.021(7) 0.033(3) -0.007(4) 0.005(3) -0.002(3)
C2' 0.029(3) 0.022(2) 0.027(3) -0.002(2) 0.006(2) 0.003(2)
C3' 0.022(3) 0.027(3) 0.028(2) 0.002(2) 0.002(2) 0.002(2)
C4' 0.038(3) 0.035(3) 0.033(3) 0.003(3) 0.007(3) 0.003(2)
C5 0.026(2) 0.032(2) 0.038(3) -0.0160(19) 0.0135(19) -0.020(2)
C6 0.023(2) 0.022(3) 0.031(3) -0.013(2) 0.012(2) -0.004(2)
C7 0.027(3) 0.026(2) 0.024(2) -0.002(2) 0.001(2) -0.003(2)
C8 0.036(3) 0.038(3) 0.036(3) -0.001(2) 0.002(2) -0.004(2)
C6' 0.023(2) 0.022(3) 0.031(3) -0.013(2) 0.012(2) -0.004(2)
C7' 0.027(3) 0.026(2) 0.024(2) -0.002(2) 0.001(2) -0.003(2)
C8' 0.036(3) 0.038(3) 0.036(3) -0.001(2) 0.002(2) -0.004(2)
C9 0.021(2) 0.0127(18) 0.023(2) 0.0001(15) 0.0037(15) -0.0008(15)
C10 0.018(2) 0.0156(19) 0.035(2) 0.0025(15) 0.0067(17) -0.0023(16)
C11 0.0153(19) 0.0156(18) 0.033(2) 0.0008(15) -0.0012(16) 0.0076(16)
C12 0.023(2) 0.0216(19) 0.0184(19) -0.0025(16) -0.0033(15) 0.0051(16)
C13 0.023(2) 0.0181(19) 0.0175(19) 0.0013(15) 0.0009(15) 0.0026(15)
C14 0.0187(19) 0.0130(17) 0.0169(18) 0.0000(14) 0.0003(14) 0.0015(14)
C15 0.021(2) 0.0110(17) 0.0177(18) 0.0021(14) 0.0021(15) 0.0013(14)
C16 0.0183(19) 0.022(2) 0.022(2) -0.0003(16) 0.0039(15) -0.0018(16)
C17 0.031(2) 0.0129(19) 0.029(2) 0.0060(16) -0.0079(18) -0.0073(16)
C18 0.022(3) 0.017(2) 0.019(3) 0.004(2) 0.002(3) -0.002(2)
C19 0.022(2) 0.012(2) 0.022(3) 0.0022(19) -0.002(2) -0.001(2)
C20 0.023(2) 0.012(3) 0.019(3) 0.007(2) -0.004(2) 0.000(3)
C21 0.022(2) 0.017(3) 0.018(3) 0.005(2) 0.000(3) -0.001(2)
C22 0.022(3) 0.015(3) 0.018(3) 0.000(2) -0.002(3) -0.001(2)
C23 0.019(3) 0.016(2) 0.016(3) 0.002(2) 0.000(2) -0.003(2)
C24 0.026(3) 0.026(3) 0.025(3) -0.001(3) 0.001(2) -0.001(3)
C25 0.024(3) 0.029(3) 0.028(3) -0.004(3) -0.007(2) 0.001(3)
C26 0.022(3) 0.024(3) 0.032(3) 0.003(2) -0.006(3) -0.009(3)
C27 0.022(3) 0.021(3) 0.028(3) -0.003(2) 0.000(3) -0.003(2)
C18' 0.022(3) 0.017(2) 0.019(3) 0.004(2) 0.002(3) -0.002(2)
C19' 0.022(2) 0.012(2) 0.022(3) 0.0022(19) -0.002(2) -0.001(2)
C20' 0.023(2) 0.012(3) 0.019(3) 0.007(2) -0.004(2) 0.000(3)
C21' 0.022(2) 0.017(3) 0.018(3) 0.005(2) 0.000(3) -0.001(2)
C22' 0.022(3) 0.015(3) 0.018(3) 0.000(2) -0.002(3) -0.001(2)
C23' 0.019(3) 0.016(2) 0.016(3) 0.002(2) 0.000(2) -0.003(2)
C24' 0.026(3) 0.026(3) 0.025(3) -0.001(3) 0.001(2) -0.001(3)
C25' 0.024(3) 0.029(3) 0.028(3) -0.004(3) -0.007(2) 0.001(3)
C26' 0.022(3) 0.024(3) 0.032(3) 0.003(2) -0.006(3) -0.009(3)
C27' 0.022(3) 0.021(3) 0.028(3) -0.003(2) 0.000(3) -0.003(2)

loop_
_atom_type_symbol
_atom_type_description
_atom_type_scat_dispersion_real
_atom_type_scat_dispersion_imag
_atom_type_scat_source
C C 0.0033 0.0016 'International Tables Vol C Tables 4.2.6.8 and 6.1.1.4'
H H 0.0000 0.0000 'International Tables Vol C Tables 4.2.6.8 and 6.1.1.4'
N N 0.0061 0.0033 'International Tables Vol C Tables 4.2.6.8 and 6.1.1.4'
O O 0.0106 0.0060 'International Tables Vol C Tables 4.2.6.8 and 6.1.1.4'
Br Br -0.2901 2.4595 'International Tables Vol C Tables 4.2.6.8 and 6.1.1.4'
Sn Sn -0.6537 1.4246 'International Tables Vol C Tables 4.2.6.8 and 6.1.1.4'

loop_
_geom_angle_atom_site_label_1
_geom_angle_atom_site_label_2
_geom_angle_atom_site_label_3
_geom_angle_site_symmetry_1
_geom_angle_site_symmetry_3
_geom_angle
_geom_angle_publ_flag
O1 Sn1 C5 . . 93.07(15) ?
O1 Sn1 C1' . . 103.6(3) ?
C5 Sn1 C1' . . 137.3(3) ?
O1 Sn1 O2 . . 152.85(12) ?
C5 Sn1 O2 . . 93.84(14) ?
C1' Sn1 O2 . . 88.8(3) ?
O1 Sn1 C1 . . 96.4(3) ?
C5 Sn1 C1 . . 129.0(3) ?
C1' Sn1 C1 . . 12.7(4) ?
O2 Sn1 C1 . . 99.5(3) ?
O1 Sn1 N1 . . 81.16(12) ?
C5 Sn1 N1 . . 115.29(16) ?
C1' Sn1 N1 . . 106.0(2) ?
O2 Sn1 N1 . . 72.15(12) ?
C1 Sn1 N1 . . 115.7(3) ?
C9 O1 Sn1 . . 122.5(3) ?
C17 O2 Sn1 . . 112.4(3) ?
C20 O3 H3 . . 120.0 ?
C20' O3' H3' . . 120.0 ?
C15 N1 N2 . . 118.0(3) ?
C15 N1 Sn1 . . 128.5(3) ?
N2 N1 Sn1 . . 113.5(2) ?
C17 N2 N1 . . 111.2(4) ?
C2 C1 Sn1 . . 115.7(10) ?
C2 C1 H1A . . 108.4 ?
Sn1 C1 H1A . . 108.4 ?
C2 C1 H1B . . 108.4 ?
Sn1 C1 H1B . . 108.4 ?
H1A C1 H1B . . 107.4 ?
C3 C2 C1 . . 109.6(6) ?
C3 C2 H2A . . 109.8 ?
C1 C2 H2A . . 109.8 ?
C3 C2 H2B . . 109.8 ?
C1 C2 H2B . . 109.8 ?
H2A C2 H2B . . 108.2 ?
C2 C3 C4 . . 110.0(6) ?
C2 C3 H3A . . 109.7 ?
C4 C3 H3A . . 109.7 ?
C2 C3 H3B . . 109.7 ?
C4 C3 H3B . . 109.7 ?
H3A C3 H3B . . 108.2 ?
C2' C1' Sn1 . . 115.0(9) ?
C2' C1' H1'A . . 108.5 ?
Sn1 C1' H1'A . . 108.5 ?
C2' C1' H1'B . . 108.5 ?
Sn1 C1' H1'B . . 108.5 ?
H1'A C1' H1'B . . 107.5 ?
C3' C2' C1' . . 110.4(6) ?
C3' C2' H2'A . . 109.6 ?
C1' C2' H2'A . . 109.6 ?
C3' C2' H2'B . . 109.6 ?
C1' C2' H2'B . . 109.6 ?
H2'A C2' H2'B . . 108.1 ?
C2' C3' C4' . . 108.3(6) ?
C2' C3' H3'A . . 110.0 ?
C4' C3' H3'A . . 110.0 ?
C2' C3' H3'B . . 110.0 ?
C4' C3' H3'B . . 110.0 ?
H3'A C3' H3'B . . 108.4 ?
C3' C4' H4'A . . 109.5 ?
C3' C4' H4'B . . 109.5 ?
H4'A C4' H4'B . . 109.5 ?
C3' C4' H4'C . . 109.5 ?
H4'A C4' H4'C . . 109.5 ?
H4'B C4' H4'C . . 109.5 ?
C6' C5 Sn1 . . 121.6(5) ?
C6 C5 Sn1 . . 113.2(4) ?
C6' C5 H5A . . 119.3 ?
C6 C5 H5A . . 108.9 ?
Sn1 C5 H5A . . 108.9 ?
C6 C5 H5B . . 108.9 ?
Sn1 C5 H5B . . 108.9 ?
H5A C5 H5B . . 107.8 ?
C6' C5 H5C . . 108.5 ?
Sn1 C5 H5C . . 106.8 ?
C6' C5 H5D . . 107.0 ?
Sn1 C5 H5D . . 105.5 ?
H5C C5 H5D . . 106.6 ?
C7 C6 C5 . . 110.8(5) ?
C7 C6 H6A . . 109.5 ?
C5 C6 H6A . . 109.5 ?
C7 C6 H6B . . 109.5 ?
C5 C6 H6B . . 109.5 ?
H6A C6 H6B . . 108.1 ?
C6 C7 C8 . . 110.5(6) ?
C6 C7 H7A . . 109.6 ?
C8 C7 H7A . . 109.6 ?
C6 C7 H7B . . 109.6 ?
C8 C7 H7B . . 109.6 ?
H7A C7 H7B . . 108.1 ?
C7' C6' C5 . . 105.5(5) ?
C7' C6' H6'A . . 110.6 ?
C5 C6' H6'A . . 110.6 ?
C7' C6' H6'B . . 110.6 ?
C5 C6' H6'B . . 110.6 ?
H6'A C6' H6'B . . 108.8 ?
C6' C7' C8' . . 107.2(5) ?
C6' C7' H7'A . . 110.3 ?
C8' C7' H7'A . . 110.3 ?
C6' C7' H7'B . . 110.3 ?
C8' C7' H7'B . . 110.3 ?
H7'A C7' H7'B . . 108.5 ?
O1 C9 C10 . . 118.2(4) ?
O1 C9 C14 . . 122.8(4) ?
C10 C9 C14 . . 119.0(4) ?
C11 C10 C9 . . 121.6(4) ?
C11 C10 H10 . . 119.2 ?
C9 C10 H10 . . 119.2 ?
C10 C11 C12 . . 119.2(4) ?
C10 C11 H11 . . 120.4 ?
C12 C11 H11 . . 120.4 ?
C13 C12 C11 . . 121.4(4) ?
C13 C12 Br1 . . 120.1(3) ?
C11 C12 Br1 . . 118.6(3) ?
C12 C13 C14 . . 121.0(4) ?
C12 C13 H13 . . 119.5 ?
C14 C13 H13 . . 119.5 ?
C13 C14 C9 . . 117.9(4) ?
C13 C14 C15 . . 118.8(4) ?
C9 C14 C15 . . 123.3(4) ?
N1 C15 C14 . . 120.6(3) ?
N1 C15 C16 . . 119.5(4) ?
C14 C15 C16 . . 119.9(3) ?
C15 C16 H16A . . 109.5 ?
C15 C16 H16B . . 109.5 ?
H16A C16 H16B . . 109.5 ?
C15 C16 H16C . . 109.5 ?
H16A C16 H16C . . 109.5 ?
H16B C16 H16C . . 109.5 ?
O2 C17 N2 . . 124.2(4) ?
O2 C17 C19' . . 110.7(4) ?
N2 C17 C19' . . 125.1(4) ?
O2 C17 C19 . . 124.1(4) ?
N2 C17 C19 . . 111.6(4) ?
C19 C18 C23 . . 120.0 ?
C19 C18 H18 . . 120.0 ?
C23 C18 H18 . . 120.0 ?
C20 C19 C18 . . 120.0 ?
C20 C19 C17 . . 126.6(3) ?
C18 C19 C17 . . 113.3(3) ?
O3 C20 C19 . . 123.1(5) ?
O3 C20 C21 . . 116.9(5) ?
C19 C20 C21 . . 120.0 ?
C20 C21 C22 . . 120.0 ?
C20 C21 H21 . . 120.0 ?
C22 C21 H21 . . 120.0 ?
C23 C22 C21 . . 120.0 ?
C23 C22 C27 . . 120.0 ?
C21 C22 C27 . . 120.0 ?
C24 C23 C22 . . 120.0 ?
C24 C23 C18 . . 120.0 ?
C22 C23 C18 . . 120.0 ?
C23 C24 C25 . . 120.0 ?
C23 C24 H24 . . 120.0 ?
C25 C24 H24 . . 120.0 ?
C24 C25 C26 . . 120.0 ?
C24 C25 H25 . . 120.0 ?
C26 C25 H25 . . 120.0 ?
C27 C26 C25 . . 120.0 ?
C27 C26 H26 . . 120.0 ?
C25 C26 H26 . . 120.0 ?
C26 C27 C22 . . 120.0 ?
C26 C27 H27 . . 120.0 ?
C22 C27 H27 . . 120.0 ?
C19' C18' C23' . . 120.0 ?
C19' C18' H18' . . 120.0 ?
C23' C18' H18' . . 120.0 ?
C20' C19' C18' . . 120.0 ?
C20' C19' C17 . . 118.5(3) ?
C18' C19' C17 . . 121.5(3) ?
O3' C20' C19' . . 120.7(6) ?
O3' C20' C21' . . 119.2(6) ?
C19' C20' C21' . . 120.0 ?
C20' C21' C22' . . 120.0 ?
C20' C21' H21' . . 120.0 ?
C22' C21' H21' . . 120.0 ?
C23' C22' C21' . . 120.0 ?
C23' C22' C27' . . 120.0 ?
C21' C22' C27' . . 120.0 ?
C24' C23' C22' . . 120.0 ?
C24' C23' C18' . . 120.0 ?
C22' C23' C18' . . 120.0 ?
C23' C24' C25' . . 120.0 ?
C23' C24' H24' . . 120.0 ?
C25' C24' H24' . . 120.0 ?
C24' C25' C26' . . 120.0 ?
C24' C25' H25' . . 120.0 ?
C26' C25' H25' . . 120.0 ?
C27' C26' C25' . . 120.0 ?
C27' C26' H26B . . 120.0 ?
C25' C26' H26B . . 120.0 ?
C26' C27' C22' . . 120.0 ?
C26' C27' H27' . . 120.0 ?
C22' C27' H27' . . 120.0 ?

loop_
_geom_bond_atom_site_label_1
_geom_bond_atom_site_label_2
_geom_bond_site_symmetry_2
_geom_bond_distance
_geom_bond_publ_flag
Sn1 O1 . 2.068(3) ?
Sn1 C5 . 2.143(4) ?
Sn1 C1' . 2.149(18) ?
Sn1 O2 . 2.150(3) ?
Sn1 C1 . 2.150(18) ?
Sn1 N1 . 2.192(3) ?
Br1 C12 . 1.897(4) ?
O1 C9 . 1.329(5) ?
O2 C17 . 1.292(6) ?
O3 C20 . 1.377(7) ?
O3 H3 . 0.8400 ?
O3' C20' . 1.388(7) ?
O3' H3' . 0.8400 ?
N1 C15 . 1.306(5) ?
N1 N2 . 1.396(5) ?
N2 C17 . 1.315(6) ?
C1 C2 . 1.503(5) ?
C1 H1A . 0.9900 ?
C1 H1B . 0.9900 ?
C2 C3 . 1.486(5) ?
C2 H2A . 0.9900 ?
C2 H2B . 0.9900 ?
C3 C4 . 1.497(5) ?
C3 H3A . 0.9900 ?
C3 H3B . 0.9900 ?
C4 H4A . 0.9800 ?
C4 H4B . 0.9800 ?
C4 H4C . 0.9800 ?
C1' C2' . 1.498(5) ?
C1' H1'A . 0.9900 ?
C1' H1'B . 0.9900 ?
C2' C3' . 1.489(5) ?
C2' H2'A . 0.9900 ?
C2' H2'B . 0.9900 ?
C3' C4' . 1.501(5) ?
C3' H3'A . 0.9900 ?
C3' H3'B . 0.9900 ?
C4' H4'A . 0.9800 ?
C4' H4'B . 0.9800 ?
C4' H4'C . 0.9800 ?
C5 C6' . 1.491(5) ?
C5 C6 . 1.529(5) ?
C5 H5A . 0.9900 ?
C5 H5B . 0.9900 ?
C5 H5C . 0.9901 ?
C5 H5D . 0.9901 ?
C6 C7 . 1.488(5) ?
C6 H6A . 0.9900 ?
C6 H6B . 0.9900 ?
C7 C8 . 1.503(5) ?
C7 H7A . 0.9900 ?
C7 H7B . 0.9900 ?
C8 H8A . 0.9800 ?
C8 H8B . 0.9800 ?
C8 H8C . 0.9800 ?
C6' C7' . 1.490(5) ?
C6' H6'A . 0.9900 ?
C6' H6'B . 0.9900 ?
C7' C8' . 1.502(5) ?
C7' H7'A . 0.9900 ?
C7' H7'B . 0.9900 ?
C8' H8'A . 0.9800 ?
C8' H8'B . 0.9800 ?
C8' H8'C . 0.9800 ?
C9 C10 . 1.409(6) ?
C9 C14 . 1.423(5) ?
C10 C11 . 1.374(6) ?
C10 H10 . 0.9500 ?
C11 C12 . 1.385(6) ?
C11 H11 . 0.9500 ?
C12 C13 . 1.369(6) ?
C13 C14 . 1.414(6) ?
C13 H13 . 0.9500 ?
C14 C15 . 1.462(5) ?
C15 C16 . 1.508(5) ?
C16 H16A . 0.9800 ?
C16 H16B . 0.9800 ?
C16 H16C . 0.9800 ?
C17 C19' . 1.455(5) ?
C17 C19 . 1.586(6) ?
C18 C19 . 1.3900 ?
C18 C23 . 1.3900 ?
C18 H18 . 0.9500 ?
C19 C20 . 1.3900 ?
C20 C21 . 1.3900 ?
C21 C22 . 1.3900 ?
C21 H21 . 0.9500 ?
C22 C23 . 1.3900 ?
C22 C27 . 1.3900 ?
C23 C24 . 1.3900 ?
C24 C25 . 1.3900 ?
C24 H24 . 0.9500 ?
C25 C26 . 1.3900 ?
C25 H25 . 0.9500 ?
C26 C27 . 1.3900 ?
C26 H26 . 0.9500 ?
C27 H27 . 0.9500 ?
C18' C19' . 1.3900 ?
C18' C23' . 1.3900 ?
C18' H18' . 0.9500 ?
C19' C20' . 1.3900 ?
C20' C21' . 1.3900 ?
C21' C22' . 1.3900 ?
C21' H21' . 0.9500 ?
C22' C23' . 1.3900 ?
C22' C27' . 1.3900 ?
C23' C24' . 1.3900 ?
C24' C25' . 1.3900 ?
C24' H24' . 0.9500 ?
C25' C26' . 1.3900 ?
C25' H25' . 0.9500 ?
C26' C27' . 1.3900 ?
C26' H26B . 0.9500 ?
C27' H27' . 0.9500 ?

loop_
_geom_hbond_atom_site_label_D
_geom_hbond_atom_site_label_H
_geom_hbond_atom_site_label_A
_geom_hbond_site_symmetry_A
_geom_hbond_distance_DH
_geom_hbond_distance_HA
_geom_hbond_distance_DA
_geom_hbond_angle_DHA
_geom_hbond_publ_flag
O3 H3 N2 . 0.84 2.07 2.696(11) 131 no
O3' H3' N2 . 0.84 1.88 2.546(12) 136 no

loop_
_geom_torsion_atom_site_label_1
_geom_torsion_atom_site_label_2
_geom_torsion_atom_site_label_3
_geom_torsion_atom_site_label_4
_geom_torsion_site_symmetry_1
_geom_torsion_site_symmetry_2
_geom_torsion_site_symmetry_3
_geom_torsion_site_symmetry_4
_geom_torsion
_geom_torsion_publ_flag
C5 Sn1 O1 C9 . . . . -162.9(3) ?
C1' Sn1 O1 C9 . . . . 56.7(4) ?
O2 Sn1 O1 C9 . . . . -58.3(4) ?
C1 Sn1 O1 C9 . . . . 67.3(4) ?
N1 Sn1 O1 C9 . . . . -47.8(3) ?
O1 Sn1 O2 C17 . . . . -10.0(4) ?
C5 Sn1 O2 C17 . . . . 94.4(3) ?
C1' Sn1 O2 C17 . . . . -128.3(4) ?
C1 Sn1 O2 C17 . . . . -135.1(4) ?
N1 Sn1 O2 C17 . . . . -21.0(3) ?
O1 Sn1 N1 C15 . . . . 26.0(3) ?
C5 Sn1 N1 C15 . . . . 115.2(3) ?
C1' Sn1 N1 C15 . . . . -75.7(5) ?
O2 Sn1 N1 C15 . . . . -159.1(4) ?
C1 Sn1 N1 C15 . . . . -66.9(5) ?
O1 Sn1 N1 N2 . . . . -153.8(3) ?
C5 Sn1 N1 N2 . . . . -64.6(3) ?
C1' Sn1 N1 N2 . . . . 104.5(4) ?
O2 Sn1 N1 N2 . . . . 21.1(3) ?
C1 Sn1 N1 N2 . . . . 113.3(4) ?
C15 N1 N2 C17 . . . . 161.9(4) ?
Sn1 N1 N2 C17 . . . . -18.2(4) ?
O1 Sn1 C1 C2 . . . . 143.1(6) ?
C5 Sn1 C1 C2 . . . . 43.9(8) ?
C1' Sn1 C1 C2 . . . . -92(3) ?
O2 Sn1 C1 C2 . . . . -59.0(7) ?
N1 Sn1 C1 C2 . . . . -133.7(6) ?
Sn1 C1 C2 C3 . . . . -70.2(9) ?
C1 C2 C3 C4 . . . . -174.7(10) ?
O1 Sn1 C1' C2' . . . . 84.1(7) ?
C5 Sn1 C1' C2' . . . . -26.0(10) ?
O2 Sn1 C1' C2' . . . . -120.3(7) ?
C1 Sn1 C1' C2' . . . . 27.5(19) ?
N1 Sn1 C1' C2' . . . . 168.6(6) ?
Sn1 C1' C2' C3' . . . . 60.8(10) ?
C1' C2' C3' C4' . . . . -177.9(10) ?
O1 Sn1 C5 C6' . . . . 146.5(4) ?
C1' Sn1 C5 C6' . . . . -99.6(6) ?
O2 Sn1 C5 C6' . . . . -7.3(4) ?
C1 Sn1 C5 C6' . . . . -112.8(5) ?
N1 Sn1 C5 C6' . . . . 64.8(5) ?
O1 Sn1 C5 C6 . . . . 170.1(5) ?
C1' Sn1 C5 C6 . . . . -76.0(7) ?
O2 Sn1 C5 C6 . . . . 16.4(5) ?
C1 Sn1 C5 C6 . . . . -89.1(6) ?
N1 Sn1 C5 C6 . . . . 88.4(5) ?
C6' C5 C6 C7 . . . . -58.2(13) ?
Sn1 C5 C6 C7 . . . . -175.5(6) ?
C5 C6 C7 C8 . . . . 177.9(7) ?
C6 C5 C6' C7' . . . . 8.5(11) ?
Sn1 C5 C6' C7' . . . . 82.3(7) ?
C5 C6' C7' C8' . . . . -177.6(7) ?
Sn1 O1 C9 C10 . . . . -137.7(3) ?
Sn1 O1 C9 C14 . . . . 45.5(5) ?
O1 C9 C10 C11 . . . . -177.8(4) ?
C14 C9 C10 C11 . . . . -1.0(6) ?
C9 C10 C11 C12 . . . . 0.8(6) ?
C10 C11 C12 C13 . . . . -0.7(6) ?
C10 C11 C12 Br1 . . . . 179.6(3) ?
C11 C12 C13 C14 . . . . 0.8(6) ?
Br1 C12 C13 C14 . . . . -179.4(3) ?
C12 C13 C14 C9 . . . . -1.0(6) ?
C12 C13 C14 C15 . . . . 177.8(4) ?
O1 C9 C14 C13 . . . . 177.8(4) ?
C10 C9 C14 C13 . . . . 1.1(6) ?
O1 C9 C14 C15 . . . . -1.0(6) ?
C10 C9 C14 C15 . . . . -177.7(4) ?
N2 N1 C15 C14 . . . . -178.9(3) ?
Sn1 N1 C15 C14 . . . . 1.2(5) ?
N2 N1 C15 C16 . . . . 0.4(5) ?
Sn1 N1 C15 C16 . . . . -179.4(3) ?
C13 C14 C15 N1 . . . . 158.4(4) ?
C9 C14 C15 N1 . . . . -22.9(6) ?
C13 C14 C15 C16 . . . . -20.9(5) ?
C9 C14 C15 C16 . . . . 157.8(4) ?
Sn1 O2 C17 N2 . . . . 20.2(5) ?
Sn1 O2 C17 C19' . . . . -161.9(4) ?
Sn1 O2 C17 C19 . . . . -156.3(4) ?
N1 N2 C17 O2 . . . . -1.2(6) ?
N1 N2 C17 C19' . . . . -178.8(5) ?
N1 N2 C17 C19 . . . . 175.7(4) ?
C23 C18 C19 C20 . . . . 0.0 ?
C23 C18 C19 C17 . . . . -177.2(4) ?
O2 C17 C19 C20 . . . . 174.3(3) ?
N2 C17 C19 C20 . . . . -2.6(6) ?
C19' C17 C19 C20 . . . . -164(2) ?
O2 C17 C19 C18 . . . . -8.7(5) ?
N2 C17 C19 C18 . . . . 174.4(3) ?
C19' C17 C19 C18 . . . . 12.8(18) ?
C18 C19 C20 O3 . . . . -177.5(6) ?
C17 C19 C20 O3 . . . . -0.7(6) ?
C18 C19 C20 C21 . . . . 0.0 ?
C17 C19 C20 C21 . . . . 176.8(5) ?
O3 C20 C21 C22 . . . . 177.7(6) ?
C19 C20 C21 C22 . . . . 0.0 ?
C20 C21 C22 C23 . . . . 0.0 ?
C20 C21 C22 C27 . . . . 180.0 ?
C21 C22 C23 C24 . . . . 180.0 ?
C27 C22 C23 C24 . . . . 0.0 ?
C21 C22 C23 C18 . . . . 0.0 ?
C27 C22 C23 C18 . . . . 180.0 ?
C19 C18 C23 C24 . . . . 180.0 ?
C19 C18 C23 C22 . . . . 0.0 ?
C22 C23 C24 C25 . . . . 0.0 ?
C18 C23 C24 C25 . . . . 180.0 ?
C23 C24 C25 C26 . . . . 0.0 ?
C24 C25 C26 C27 . . . . 0.0 ?
C25 C26 C27 C22 . . . . 0.0 ?
C23 C22 C27 C26 . . . . 0.0 ?
C21 C22 C27 C26 . . . . 180.0 ?
C23' C18' C19' C20' . . . . 0.0 ?
C23' C18' C19' C17 . . . . 179.2(5) ?
O2 C17 C19' C20' . . . . 179.0(3) ?
N2 C17 C19' C20' . . . . -3.0(7) ?
C19 C17 C19' C20' . . . . 18.0(17) ?
O2 C17 C19' C18' . . . . -0.1(5) ?
N2 C17 C19' C18' . . . . 177.8(3) ?
C19 C17 C19' C18' . . . . -161(2) ?
C18' C19' C20' O3' . . . . -177.0(6) ?
C17 C19' C20' O3' . . . . 3.8(6) ?
C18' C19' C20' C21' . . . . 0.0 ?
C17 C19' C20' C21' . . . . -179.2(5) ?
O3' C20' C21' C22' . . . . 177.1(6) ?
C19' C20' C21' C22' . . . . 0.0 ?
C20' C21' C22' C23' . . . . 0.0 ?
C20' C21' C22' C27' . . . . 180.0 ?
C21' C22' C23' C24' . . . . 180.0 ?
C27' C22' C23' C24' . . . . 0.0 ?
C21' C22' C23' C18' . . . . 0.0 ?
C27' C22' C23' C18' . . . . 180.0 ?
C19' C18' C23' C24' . . . . 180.0 ?
C19' C18' C23' C22' . . . . 0.0 ?
C22' C23' C24' C25' . . . . 0.0 ?
C18' C23' C24' C25' . . . . 180.0 ?
C23' C24' C25' C26' . . . . 0.0 ?
C24' C25' C26' C27' . . . . 0.0 ?
C25' C26' C27' C22' . . . . 0.0 ?
C23' C22' C27' C26' . . . . 0.0 ?
C21' C22' C27' C26' . . . . 180.0 ?
